data_4069377
loop_
_publ_author_name
'Sun, Jia-Feng'
'Chen, Shu-Jian'
'Duan, Yuxi'
'Li, Yi-Zhi'
'Chen, Xue-Tai'
'Xue, Zi-Ling'

_publ_section_title
;
 Synthesis and Characterization of Group 4 Amidinate Amide Complexes
 M[CyNC(Me)NCy]2(NR2)2(R = Me, M = Ti, Zr, Hf; R = Et, M = Zr)
;
_journal_issue 10
_journal_name_full Organometallics
_journal_page_first 3088
_journal_paper_doi 10.1021/om900162b
_journal_volume 28
_journal_year 2009
_chemical_formula_moiety 'C36 H70 N6 Zr'
_chemical_formula_sum 'C36 H70 N6 Zr'
_chemical_formula_weight 678.20
_chemical_name_systematic
; 
 ? 
;
_space_group_IT_number 14
_symmetry_cell_setting monoclinic
_symmetry_space_group_name_Hall '-P 2ybc'
_symmetry_space_group_name_H-M 'P 1 21/c 1'
_atom_sites_solution_hydrogens geom
_atom_sites_solution_primary direct
_atom_sites_solution_secondary difmap
_audit_creation_method SHELXL-97
_cell_angle_alpha 90.00
_cell_angle_beta 102.7120(10)
_cell_angle_gamma 90.00
_cell_formula_units_Z 4
_cell_length_a 10.2517(5)
_cell_length_b 34.9141(18)
_cell_length_c 10.8240(6)
_cell_measurement_reflns_used 8650
_cell_measurement_temperature 298(2)
_cell_measurement_theta_max 28.00
_cell_measurement_theta_min 2.25
_cell_volume 3779.3(3)
_computing_cell_refinement SMART
_computing_data_collection 'SMART (Bruker, 2000)'
_computing_data_reduction 'SAINT (Bruker, 2000)'
_computing_molecular_graphics SHELXTL
_computing_publication_material SHELXTL
_computing_structure_refinement SHELXTL
_computing_structure_solution 'SHELXTL (Bruker, 2000)'
_diffrn_ambient_temperature 298(2)
_diffrn_measured_fraction_theta_full 0.997
_diffrn_measured_fraction_theta_max 0.997
_diffrn_measurement_device_type 'Bruker Smart Aepex CCD area detector'
_diffrn_measurement_method 'phi and omega scans'
_diffrn_radiation_monochromator graphite
_diffrn_radiation_source 'sealed tube'
_diffrn_radiation_type MoK\a
_diffrn_radiation_wavelength 0.71073
_diffrn_reflns_av_R_equivalents 0.0378
_diffrn_reflns_av_sigmaI/netI 0.0443
_diffrn_reflns_limit_h_max 12
_diffrn_reflns_limit_h_min -12
_diffrn_reflns_limit_k_max 43
_diffrn_reflns_limit_k_min -19
_diffrn_reflns_limit_l_max 13
_diffrn_reflns_limit_l_min -13
_diffrn_reflns_number 20316
_diffrn_reflns_theta_full 26.00
_diffrn_reflns_theta_max 26.00
_diffrn_reflns_theta_min 2.02
_exptl_absorpt_coefficient_mu 0.322
_exptl_absorpt_correction_T_max 0.97
_exptl_absorpt_correction_T_min 0.96
_exptl_absorpt_correction_type multi-scan
_exptl_absorpt_process_details 'SADABS, Bruker(2000)'
_exptl_crystal_density_diffrn 1.192
_exptl_crystal_density_method 'not measured'
_exptl_crystal_F_000 1472
_exptl_crystal_size_max 0.18
_exptl_crystal_size_mid 0.12
_exptl_crystal_size_min 0.10
_refine_diff_density_max 0.316
_refine_diff_density_min -0.410
_refine_diff_density_rms 0.050
_refine_ls_extinction_method none
_refine_ls_goodness_of_fit_ref 1.004
_refine_ls_hydrogen_treatment constr
_refine_ls_matrix_type full
_refine_ls_number_parameters 394
_refine_ls_number_reflns 7401
_refine_ls_number_restraints 0
_refine_ls_restrained_S_all 1.004
_refine_ls_R_factor_all 0.0377
_refine_ls_R_factor_gt 0.0283
_refine_ls_shift/su_max 0.000
_refine_ls_shift/su_mean 0.000
_refine_ls_structure_factor_coef Fsqd
_refine_ls_weighting_details 'calc w=1/[\s^2^(Fo^2^)+(0.0349P)^2^] where P=(Fo^2^+2Fc^2^)/3'
_refine_ls_weighting_scheme calc
_refine_ls_wR_factor_gt 0.0694
_refine_ls_wR_factor_ref 0.0717
_reflns_number_gt 6079
_reflns_number_total 7401
_reflns_threshold_expression >2sigma(I)
_cod_data_source_file om900162b_si_004.cif
_cod_data_source_block xx
_cod_depositor_comments
;
The following automatic conversions were performed:

'_symmetry_cell_setting' value 'Monoclinic' changed to 'monoclinic'
according to /home/saulius/struct/CIF-dictionaries/cif_core.dic
dictionary named 'cif_core.dic' version 2.4.2 from 2011-04-26.

Automatic conversion script
Id: cif_fix_values 1715 2011-07-08 13:25:40Z adriana 
;
_cod_original_sg_symbol_H-M P2(1)/c
_cod_database_code 4069377

loop_
_symmetry_equiv_pos_as_xyz
'x, y, z'
'-x, y+1/2, -z+1/2'
'-x, -y, -z'
'x, -y-1/2, z-1/2'

loop_
_atom_site_label
_atom_site_type_symbol
_atom_site_fract_x
_atom_site_fract_y
_atom_site_fract_z
_atom_site_U_iso_or_equiv
_atom_site_adp_type
_atom_site_occupancy
_atom_site_symmetry_multiplicity
_atom_site_calc_flag
_atom_site_refinement_flags
C1 C 0.33700(17) 0.45485(5) 0.63995(17) 0.0188(4) Uani 1 1 d .
H1 H 0.3439 0.4534 0.5512 0.023 Uiso 1 1 calc R
C2 C 0.44633(18) 0.48187(5) 0.70840(18) 0.0244(4) Uani 1 1 d .
H2A H 0.5330 0.4717 0.7030 0.029 Uiso 1 1 calc R
H2B H 0.4432 0.4832 0.7972 0.029 Uiso 1 1 calc R
C3 C 0.43069(18) 0.52212(5) 0.65203(19) 0.0251(4) Uani 1 1 d .
H3A H 0.4993 0.5387 0.7004 0.030 Uiso 1 1 calc R
H3B H 0.4425 0.5213 0.5656 0.030 Uiso 1 1 calc R
C4 C 0.29359(18) 0.53847(5) 0.65341(18) 0.0238(4) Uani 1 1 d .
H4A H 0.2858 0.5422 0.7403 0.029 Uiso 1 1 calc R
H4B H 0.2836 0.5632 0.6117 0.029 Uiso 1 1 calc R
C5 C 0.18355(19) 0.51179(5) 0.58645(18) 0.0260(4) Uani 1 1 d .
H5A H 0.1849 0.5106 0.4972 0.031 Uiso 1 1 calc R
H5B H 0.0975 0.5220 0.5936 0.031 Uiso 1 1 calc R
C6 C 0.20027(17) 0.47121(5) 0.64275(18) 0.0225(4) Uani 1 1 d .
H6A H 0.1894 0.4720 0.7295 0.027 Uiso 1 1 calc R
H6B H 0.1313 0.4547 0.5948 0.027 Uiso 1 1 calc R
C7 C 0.52232(17) 0.32619(5) 0.68509(16) 0.0190(4) Uani 1 1 d .
H7 H 0.5945 0.3386 0.6537 0.023 Uiso 1 1 calc R
C8 C 0.4596(2) 0.29588(6) 0.58928(18) 0.0273(5) Uani 1 1 d .
H8A H 0.4274 0.3079 0.5074 0.033 Uiso 1 1 calc R
H8B H 0.3835 0.2846 0.6154 0.033 Uiso 1 1 calc R
C9 C 0.5591(2) 0.26432(6) 0.57658(19) 0.0370(5) Uani 1 1 d .
H9A H 0.5139 0.2448 0.5190 0.044 Uiso 1 1 calc R
H9B H 0.6300 0.2750 0.5410 0.044 Uiso 1 1 calc R
C10 C 0.6192(2) 0.24618(6) 0.70398(19) 0.0329(5) Uani 1 1 d .
H10A H 0.5497 0.2331 0.7356 0.039 Uiso 1 1 calc R
H10B H 0.6857 0.2274 0.6938 0.039 Uiso 1 1 calc R
C11 C 0.68379(19) 0.27634(6) 0.79871(19) 0.0294(5) Uani 1 1 d .
H11A H 0.7588 0.2877 0.7709 0.035 Uiso 1 1 calc R
H11B H 0.7177 0.2644 0.8804 0.035 Uiso 1 1 calc R
C12 C 0.58335(18) 0.30769(5) 0.81245(17) 0.0229(4) Uani 1 1 d .
H12A H 0.5127 0.2967 0.8478 0.028 Uiso 1 1 calc R
H12B H 0.6281 0.3271 0.8706 0.028 Uiso 1 1 calc R
C13 C 0.42837(17) 0.39041(5) 0.64926(16) 0.0165(4) Uani 1 1 d .
C14 C 0.5063(2) 0.39907(6) 0.54914(18) 0.0273(5) Uani 1 1 d .
H14A H 0.4533 0.4149 0.4845 0.041 Uiso 1 1 calc R
H14B H 0.5278 0.3755 0.5122 0.041 Uiso 1 1 calc R
H14C H 0.5874 0.4123 0.5871 0.041 Uiso 1 1 calc R
C15 C 0.09550(17) 0.43492(5) 0.96437(16) 0.0183(4) Uani 1 1 d .
H15 H 0.0396 0.4557 0.9204 0.022 Uiso 1 1 calc R
C16 C 0.22280(17) 0.45254(5) 1.04397(17) 0.0225(4) Uani 1 1 d .
H16A H 0.2679 0.4670 0.9893 0.027 Uiso 1 1 calc R
H16B H 0.2824 0.4322 1.0829 0.027 Uiso 1 1 calc R
C17 C 0.19362(18) 0.47889(6) 1.14727(18) 0.0277(5) Uani 1 1 d .
H17A H 0.2774 0.4879 1.1994 0.033 Uiso 1 1 calc R
H17B H 0.1438 0.5010 1.1083 0.033 Uiso 1 1 calc R
C18 C 0.1139(2) 0.45858(6) 1.23040(18) 0.0306(5) Uani 1 1 d .
H18A H 0.0920 0.4766 1.2910 0.037 Uiso 1 1 calc R
H18B H 0.1676 0.4382 1.2772 0.037 Uiso 1 1 calc R
C19 C -0.01444(19) 0.44176(6) 1.15033(18) 0.0276(5) Uani 1 1 d .
H19A H -0.0715 0.4623 1.1090 0.033 Uiso 1 1 calc R
H19B H -0.0623 0.4280 1.2044 0.033 Uiso 1 1 calc R
C20 C 0.01778(18) 0.41460(6) 1.05069(17) 0.0238(4) Uani 1 1 d .
H20A H -0.0648 0.4044 0.9999 0.029 Uiso 1 1 calc R
H20B H 0.0703 0.3933 1.0925 0.029 Uiso 1 1 calc R
C21 C 0.01063(17) 0.37199(5) 0.55182(16) 0.0192(4) Uani 1 1 d .
H21 H -0.0296 0.3959 0.5144 0.023 Uiso 1 1 calc R
C22 C -0.10113(18) 0.34242(6) 0.54640(17) 0.0243(4) Uani 1 1 d .
H22A H -0.0635 0.3190 0.5876 0.029 Uiso 1 1 calc R
H22B H -0.1657 0.3522 0.5920 0.029 Uiso 1 1 calc R
C23 C -0.17173(19) 0.33362(7) 0.40989(18) 0.0320(5) Uani 1 1 d .
H23A H -0.2398 0.3143 0.4094 0.038 Uiso 1 1 calc R
H23B H -0.2155 0.3566 0.3706 0.038 Uiso 1 1 calc R
C24 C -0.0729(2) 0.31934(6) 0.33396(18) 0.0333(5) Uani 1 1 d .
H24A H -0.0355 0.2951 0.3683 0.040 Uiso 1 1 calc R
H24B H -0.1192 0.3152 0.2467 0.040 Uiso 1 1 calc R
C25 C 0.03947(19) 0.34814(6) 0.33827(17) 0.0278(5) Uani 1 1 d .
H25A H 0.0033 0.3713 0.2945 0.033 Uiso 1 1 calc R
H25B H 0.1044 0.3376 0.2946 0.033 Uiso 1 1 calc R
C26 C 0.10909(18) 0.35796(6) 0.47466(16) 0.0221(4) Uani 1 1 d .
H26A H 0.1550 0.3354 0.5149 0.027 Uiso 1 1 calc R
H26B H 0.1756 0.3777 0.4738 0.027 Uiso 1 1 calc R
C27 C 0.04019(17) 0.40385(5) 0.75667(16) 0.0178(4) Uani 1 1 d .
C28 C -0.09186(18) 0.42459(6) 0.72223(17) 0.0254(4) Uani 1 1 d .
H28A H -0.1365 0.4180 0.6374 0.038 Uiso 1 1 calc R
H28B H -0.0766 0.4517 0.7276 0.038 Uiso 1 1 calc R
H28C H -0.1466 0.4173 0.7798 0.038 Uiso 1 1 calc R
C29 C 0.51413(18) 0.41697(5) 1.00379(17) 0.0227(4) Uani 1 1 d .
H29A H 0.5265 0.4254 1.0910 0.027 Uiso 1 1 calc R
H29B H 0.4617 0.4363 0.9505 0.027 Uiso 1 1 calc R
C30 C 0.65022(19) 0.41415(7) 0.9703(2) 0.0371(5) Uani 1 1 d .
H30A H 0.7053 0.3964 1.0265 0.056 Uiso 1 1 calc R
H30B H 0.6920 0.4389 0.9787 0.056 Uiso 1 1 calc R
H30C H 0.6393 0.4054 0.8846 0.056 Uiso 1 1 calc R
C31 C 0.49198(18) 0.35318(6) 1.08850(17) 0.0225(4) Uani 1 1 d .
H31A H 0.5878 0.3511 1.0965 0.027 Uiso 1 1 calc R
H31B H 0.4531 0.3283 1.0626 0.027 Uiso 1 1 calc R
C32 C 0.4650(2) 0.36298(6) 1.21808(17) 0.0300(5) Uani 1 1 d .
H32A H 0.5090 0.3866 1.2479 0.045 Uiso 1 1 calc R
H32B H 0.4984 0.3428 1.2768 0.045 Uiso 1 1 calc R
H32C H 0.3704 0.3657 1.2110 0.045 Uiso 1 1 calc R
C33 C 0.18507(18) 0.31327(6) 0.98608(17) 0.0256(4) Uani 1 1 d .
H33A H 0.2158 0.3356 1.0375 0.031 Uiso 1 1 calc R
H33B H 0.2314 0.2912 1.0291 0.031 Uiso 1 1 calc R
C34 C 0.03596(19) 0.30840(7) 0.9780(2) 0.0362(5) Uani 1 1 d .
H34A H -0.0124 0.3279 0.9244 0.054 Uiso 1 1 calc R
H34B H 0.0182 0.3105 1.0612 0.054 Uiso 1 1 calc R
H34C H 0.0080 0.2837 0.9435 0.054 Uiso 1 1 calc R
C35 C 0.17623(19) 0.28634(5) 0.77610(17) 0.0244(4) Uani 1 1 d .
H35A H 0.1978 0.2925 0.6955 0.029 Uiso 1 1 calc R
H35B H 0.0796 0.2848 0.7623 0.029 Uiso 1 1 calc R
C36 C 0.2341(2) 0.24733(5) 0.81812(18) 0.0295(5) Uani 1 1 d .
H36A H 0.3299 0.2484 0.8331 0.044 Uiso 1 1 calc R
H36B H 0.2011 0.2288 0.7531 0.044 Uiso 1 1 calc R
H36C H 0.2080 0.2400 0.8947 0.044 Uiso 1 1 calc R
N1 N 0.35457(14) 0.41609(4) 0.69273(13) 0.0170(3) Uani 1 1 d .
N2 N 0.42578(14) 0.35571(4) 0.70033(13) 0.0170(3) Uani 1 1 d .
N3 N 0.12762(14) 0.40902(4) 0.86883(13) 0.0170(3) Uani 1 1 d .
N4 N 0.08327(14) 0.37983(4) 0.68095(13) 0.0175(3) Uani 1 1 d .
N5 N 0.43900(14) 0.38112(4) 0.98896(13) 0.0186(3) Uani 1 1 d .
N6 N 0.22247(14) 0.31762(4) 0.86393(14) 0.0197(3) Uani 1 1 d .
Zr1 Zr 0.288817(16) 0.371357(5) 0.829037(15) 0.01388(6) Uani 1 1 d .

loop_
_atom_site_aniso_label
_atom_site_aniso_U_11
_atom_site_aniso_U_22
_atom_site_aniso_U_33
_atom_site_aniso_U_23
_atom_site_aniso_U_13
_atom_site_aniso_U_12
C1 0.0240(9) 0.0144(9) 0.0183(9) 0.0012(8) 0.0051(8) -0.0008(8)
C2 0.0215(10) 0.0175(10) 0.0338(11) 0.0040(9) 0.0050(8) -0.0002(8)
C3 0.0275(10) 0.0148(10) 0.0338(11) 0.0005(9) 0.0081(9) -0.0028(8)
C4 0.0304(10) 0.0145(10) 0.0259(10) 0.0006(8) 0.0048(8) 0.0023(8)
C5 0.0270(10) 0.0205(11) 0.0280(11) 0.0039(9) 0.0003(8) 0.0035(9)
C6 0.0199(9) 0.0189(10) 0.0266(10) 0.0031(8) 0.0009(8) -0.0015(8)
C7 0.0230(9) 0.0154(9) 0.0207(9) 0.0016(8) 0.0091(8) 0.0014(8)
C8 0.0369(11) 0.0210(11) 0.0218(10) -0.0040(9) 0.0018(9) 0.0089(9)
C9 0.0509(14) 0.0281(12) 0.0322(12) -0.0087(10) 0.0097(10) 0.0139(11)
C10 0.0364(12) 0.0234(11) 0.0404(12) 0.0028(10) 0.0119(10) 0.0119(10)
C11 0.0271(10) 0.0287(12) 0.0329(11) 0.0059(10) 0.0075(9) 0.0079(9)
C12 0.0267(10) 0.0216(10) 0.0204(10) 0.0006(8) 0.0049(8) 0.0034(8)
C13 0.0180(9) 0.0162(10) 0.0151(9) -0.0001(8) 0.0034(7) -0.0019(8)
C14 0.0400(12) 0.0193(10) 0.0281(11) 0.0053(9) 0.0189(9) 0.0040(9)
C15 0.0190(9) 0.0184(10) 0.0173(9) -0.0028(8) 0.0040(7) 0.0036(8)
C16 0.0205(9) 0.0216(10) 0.0250(10) -0.0054(8) 0.0039(8) 0.0005(8)
C17 0.0250(10) 0.0271(11) 0.0283(11) -0.0106(9) -0.0004(9) 0.0016(9)
C18 0.0377(12) 0.0323(12) 0.0219(10) -0.0083(9) 0.0066(9) 0.0081(10)
C19 0.0313(11) 0.0293(12) 0.0251(10) -0.0020(9) 0.0127(9) 0.0041(9)
C20 0.0251(10) 0.0249(11) 0.0234(10) -0.0039(8) 0.0094(8) -0.0017(9)
C21 0.0211(9) 0.0187(10) 0.0156(9) 0.0004(8) -0.0007(7) -0.0011(8)
C22 0.0221(10) 0.0274(11) 0.0232(10) -0.0026(9) 0.0044(8) -0.0053(9)
C23 0.0248(10) 0.0391(13) 0.0289(11) -0.0083(10) -0.0010(9) -0.0080(10)
C24 0.0366(12) 0.0365(13) 0.0249(11) -0.0115(10) 0.0027(9) -0.0102(10)
C25 0.0343(11) 0.0312(12) 0.0174(10) -0.0020(9) 0.0045(8) -0.0033(10)
C26 0.0233(10) 0.0237(10) 0.0193(9) -0.0020(8) 0.0047(8) -0.0025(8)
C27 0.0178(9) 0.0166(9) 0.0184(9) 0.0026(8) 0.0030(7) 0.0000(8)
C28 0.0235(10) 0.0286(11) 0.0222(10) -0.0048(9) 0.0008(8) 0.0070(9)
C29 0.0228(10) 0.0237(11) 0.0202(9) -0.0035(8) 0.0020(8) -0.0048(8)
C30 0.0262(11) 0.0417(14) 0.0450(13) -0.0041(11) 0.0113(10) -0.0083(10)
C31 0.0196(9) 0.0250(11) 0.0212(10) -0.0007(9) 0.0013(8) 0.0026(8)
C32 0.0402(12) 0.0302(12) 0.0176(10) 0.0021(9) 0.0022(9) 0.0010(10)
C33 0.0286(10) 0.0251(11) 0.0239(10) -0.0020(9) 0.0076(8) -0.0038(9)
C34 0.0318(11) 0.0415(14) 0.0392(13) -0.0091(11) 0.0164(10) -0.0119(10)
C35 0.0296(10) 0.0233(11) 0.0194(9) 0.0008(8) 0.0036(8) -0.0054(9)
C36 0.0382(11) 0.0186(10) 0.0310(11) -0.0026(9) 0.0059(9) -0.0055(9)
N1 0.0203(8) 0.0133(8) 0.0174(8) 0.0008(6) 0.0041(6) 0.0002(6)
N2 0.0210(8) 0.0137(8) 0.0174(8) 0.0005(6) 0.0067(6) 0.0005(6)
N3 0.0174(7) 0.0175(8) 0.0160(7) -0.0023(6) 0.0036(6) 0.0016(6)
N4 0.0186(8) 0.0185(8) 0.0145(7) -0.0012(6) 0.0017(6) -0.0008(6)
N5 0.0187(8) 0.0202(8) 0.0164(7) -0.0008(6) 0.0029(6) 0.0002(6)
N6 0.0219(8) 0.0165(8) 0.0211(8) 0.0007(7) 0.0052(6) -0.0018(7)
Zr1 0.01542(9) 0.01350(9) 0.01288(9) -0.00029(7) 0.00348(6) -0.00015(7)

loop_
_atom_type_symbol
_atom_type_description
_atom_type_scat_dispersion_real
_atom_type_scat_dispersion_imag
_atom_type_scat_source
C C 0.0033 0.0016 'International Tables Vol C Tables 4.2.6.8 and 6.1.1.4'
H H 0.0000 0.0000 'International Tables Vol C Tables 4.2.6.8 and 6.1.1.4'
N N 0.0061 0.0033 'International Tables Vol C Tables 4.2.6.8 and 6.1.1.4'
Zr Zr -2.9673 0.5597 'International Tables Vol C Tables 4.2.6.8 and 6.1.1.4'

loop_
_geom_angle_atom_site_label_1
_geom_angle_atom_site_label_2
_geom_angle_atom_site_label_3
_geom_angle
N1 C1 C6 111.98(14)
N1 C1 C2 111.56(14)
C6 C1 C2 109.88(15)
N1 C1 H1 107.7
C6 C1 H1 107.7
C2 C1 H1 107.7
C1 C2 C3 111.94(15)
C1 C2 H2A 109.2
C3 C2 H2A 109.2
C1 C2 H2B 109.2
C3 C2 H2B 109.2
H2A C2 H2B 107.9
C4 C3 C2 110.97(15)
C4 C3 H3A 109.4
C2 C3 H3A 109.4
C4 C3 H3B 109.4
C2 C3 H3B 109.4
H3A C3 H3B 108.0
C5 C4 C3 110.87(15)
C5 C4 H4A 109.5
C3 C4 H4A 109.5
C5 C4 H4B 109.5
C3 C4 H4B 109.5
H4A C4 H4B 108.1
C4 C5 C6 111.72(15)
C4 C5 H5A 109.3
C6 C5 H5A 109.3
C4 C5 H5B 109.3
C6 C5 H5B 109.3
H5A C5 H5B 107.9
C1 C6 C5 111.18(15)
C1 C6 H6A 109.4
C5 C6 H6A 109.4
C1 C6 H6B 109.4
C5 C6 H6B 109.4
H6A C6 H6B 108.0
N2 C7 C8 111.85(14)
N2 C7 C12 110.44(14)
C8 C7 C12 110.42(15)
N2 C7 H7 108.0
C8 C7 H7 108.0
C12 C7 H7 108.0
C7 C8 C9 111.90(16)
C7 C8 H8A 109.2
C9 C8 H8A 109.2
C7 C8 H8B 109.2
C9 C8 H8B 109.2
H8A C8 H8B 107.9
C10 C9 C8 111.37(16)
C10 C9 H9A 109.4
C8 C9 H9A 109.4
C10 C9 H9B 109.4
C8 C9 H9B 109.4
H9A C9 H9B 108.0
C11 C10 C9 110.71(17)
C11 C10 H10A 109.5
C9 C10 H10A 109.5
C11 C10 H10B 109.5
C9 C10 H10B 109.5
H10A C10 H10B 108.1
C10 C11 C12 111.03(16)
C10 C11 H11A 109.4
C12 C11 H11A 109.4
C10 C11 H11B 109.4
C12 C11 H11B 109.4
H11A C11 H11B 108.0
C7 C12 C11 111.43(15)
C7 C12 H12A 109.3
C11 C12 H12A 109.3
C7 C12 H12B 109.3
C11 C12 H12B 109.3
H12A C12 H12B 108.0
N1 C13 N2 113.73(14)
N1 C13 C14 123.55(16)
N2 C13 C14 122.70(16)
C13 C14 H14A 109.5
C13 C14 H14B 109.5
H14A C14 H14B 109.5
C13 C14 H14C 109.5
H14A C14 H14C 109.5
H14B C14 H14C 109.5
N3 C15 C16 110.51(13)
N3 C15 C20 111.92(15)
C16 C15 C20 109.74(14)
N3 C15 H15 108.2
C16 C15 H15 108.2
C20 C15 H15 108.2
C15 C16 C17 112.03(14)
C15 C16 H16A 109.2
C17 C16 H16A 109.2
C15 C16 H16B 109.2
C17 C16 H16B 109.2
H16A C16 H16B 107.9
C18 C17 C16 111.74(16)
C18 C17 H17A 109.3
C16 C17 H17A 109.3
C18 C17 H17B 109.3
C16 C17 H17B 109.3
H17A C17 H17B 107.9
C17 C18 C19 110.65(16)
C17 C18 H18A 109.5
C19 C18 H18A 109.5
C17 C18 H18B 109.5
C19 C18 H18B 109.5
H18A C18 H18B 108.1
C18 C19 C20 110.30(15)
C18 C19 H19A 109.6
C20 C19 H19A 109.6
C18 C19 H19B 109.6
C20 C19 H19B 109.6
H19A C19 H19B 108.1
C19 C20 C15 111.51(16)
C19 C20 H20A 109.3
C15 C20 H20A 109.3
C19 C20 H20B 109.3
C15 C20 H20B 109.3
H20A C20 H20B 108.0
N4 C21 C26 108.98(14)
N4 C21 C22 112.51(14)
C26 C21 C22 109.98(15)
N4 C21 H21 108.4
C26 C21 H21 108.4
C22 C21 H21 108.4
C23 C22 C21 111.32(15)
C23 C22 H22A 109.4
C21 C22 H22A 109.4
C23 C22 H22B 109.4
C21 C22 H22B 109.4
H22A C22 H22B 108.0
C24 C23 C22 111.00(15)
C24 C23 H23A 109.4
C22 C23 H23A 109.4
C24 C23 H23B 109.4
C22 C23 H23B 109.4
H23A C23 H23B 108.0
C25 C24 C23 110.88(17)
C25 C24 H24A 109.5
C23 C24 H24A 109.5
C25 C24 H24B 109.5
C23 C24 H24B 109.5
H24A C24 H24B 108.1
C24 C25 C26 111.52(15)
C24 C25 H25A 109.3
C26 C25 H25A 109.3
C24 C25 H25B 109.3
C26 C25 H25B 109.3
H25A C25 H25B 108.0
C21 C26 C25 112.07(15)
C21 C26 H26A 109.2
C25 C26 H26A 109.2
C21 C26 H26B 109.2
C25 C26 H26B 109.2
H26A C26 H26B 107.9
N4 C27 N3 113.41(15)
N4 C27 C28 123.95(16)
N3 C27 C28 122.62(16)
C27 C28 H28A 109.5
C27 C28 H28B 109.5
H28A C28 H28B 109.5
C27 C28 H28C 109.5
H28A C28 H28C 109.5
H28B C28 H28C 109.5
N5 C29 C30 114.08(16)
N5 C29 H29A 108.7
C30 C29 H29A 108.7
N5 C29 H29B 108.7
C30 C29 H29B 108.7
H29A C29 H29B 107.6
C29 C30 H30A 109.5
C29 C30 H30B 109.5
H30A C30 H30B 109.5
C29 C30 H30C 109.5
H30A C30 H30C 109.5
H30B C30 H30C 109.5
N5 C31 C32 114.40(15)
N5 C31 H31A 108.7
C32 C31 H31A 108.7
N5 C31 H31B 108.7
C32 C31 H31B 108.7
H31A C31 H31B 107.6
C31 C32 H32A 109.5
C31 C32 H32B 109.5
H32A C32 H32B 109.5
C31 C32 H32C 109.5
H32A C32 H32C 109.5
H32B C32 H32C 109.5
N6 C33 C34 114.81(16)
N6 C33 H33A 108.6
C34 C33 H33A 108.6
N6 C33 H33B 108.6
C34 C33 H33B 108.6
H33A C33 H33B 107.5
C33 C34 H34A 109.5
C33 C34 H34B 109.5
H34A C34 H34B 109.5
C33 C34 H34C 109.5
H34A C34 H34C 109.5
H34B C34 H34C 109.5
N6 C35 C36 115.36(15)
N6 C35 H35A 108.4
C36 C35 H35A 108.4
N6 C35 H35B 108.4
C36 C35 H35B 108.4
H35A C35 H35B 107.5
C35 C36 H36A 109.5
C35 C36 H36B 109.5
H36A C36 H36B 109.5
C35 C36 H36C 109.5
H36A C36 H36C 109.5
H36B C36 H36C 109.5
C13 N1 C1 121.18(14)
C13 N1 Zr1 92.20(10)
C1 N1 Zr1 146.35(11)
C13 N2 C7 121.15(14)
C13 N2 Zr1 96.20(10)
C7 N2 Zr1 140.35(11)
C27 N3 C15 120.56(14)
C27 N3 Zr1 96.95(10)
C15 N3 Zr1 142.45(11)
C27 N4 C21 123.13(15)
C27 N4 Zr1 91.64(10)
C21 N4 Zr1 144.70(11)
C29 N5 C31 112.86(14)
C29 N5 Zr1 120.59(11)
C31 N5 Zr1 126.18(12)
C35 N6 C33 113.54(15)
C35 N6 Zr1 129.54(11)
C33 N6 Zr1 115.04(12)
N6 Zr1 N5 102.18(6)
N6 Zr1 N3 102.33(5)
N5 Zr1 N3 100.81(5)
N6 Zr1 N2 99.70(5)
N5 Zr1 N2 96.12(5)
N3 Zr1 N2 148.55(5)
N6 Zr1 N1 150.92(5)
N5 Zr1 N1 98.74(5)
N3 Zr1 N1 93.25(5)
N2 Zr1 N1 57.87(5)
N6 Zr1 N4 87.55(5)
N5 Zr1 N4 158.41(5)
N3 Zr1 N4 57.97(5)
N2 Zr1 N4 101.22(5)
N1 Zr1 N4 80.06(5)

loop_
_geom_bond_atom_site_label_1
_geom_bond_atom_site_label_2
_geom_bond_distance
C1 N1 1.465(2)
C1 C6 1.520(2)
C1 C2 1.526(2)
C1 H1 0.9800
C2 C3 1.526(3)
C2 H2A 0.9700
C2 H2B 0.9700
C3 C4 1.520(2)
C3 H3A 0.9700
C3 H3B 0.9700
C4 C5 1.519(3)
C4 H4A 0.9700
C4 H4B 0.9700
C5 C6 1.537(2)
C5 H5A 0.9700
C5 H5B 0.9700
C6 H6A 0.9700
C6 H6B 0.9700
C7 N2 1.463(2)
C7 C8 1.521(3)
C7 C12 1.526(2)
C7 H7 0.9800
C8 C9 1.528(3)
C8 H8A 0.9700
C8 H8B 0.9700
C9 C10 1.519(3)
C9 H9A 0.9700
C9 H9B 0.9700
C10 C11 1.517(3)
C10 H10A 0.9700
C10 H10B 0.9700
C11 C12 1.532(2)
C11 H11A 0.9700
C11 H11B 0.9700
C12 H12A 0.9700
C12 H12B 0.9700
C13 N1 1.324(2)
C13 N2 1.334(2)
C13 C14 1.512(2)
C14 H14A 0.9600
C14 H14B 0.9600
C14 H14C 0.9600
C15 N3 1.465(2)
C15 C16 1.526(2)
C15 C20 1.529(2)
C15 H15 0.9800
C16 C17 1.527(2)
C16 H16A 0.9700
C16 H16B 0.9700
C17 C18 1.518(3)
C17 H17A 0.9700
C17 H17B 0.9700
C18 C19 1.525(3)
C18 H18A 0.9700
C18 H18B 0.9700
C19 C20 1.526(2)
C19 H19A 0.9700
C19 H19B 0.9700
C20 H20A 0.9700
C20 H20B 0.9700
C21 N4 1.458(2)
C21 C26 1.526(2)
C21 C22 1.534(2)
C21 H21 0.9800
C22 C23 1.527(2)
C22 H22A 0.9700
C22 H22B 0.9700
C23 C24 1.522(3)
C23 H23A 0.9700
C23 H23B 0.9700
C24 C25 1.522(3)
C24 H24A 0.9700
C24 H24B 0.9700
C25 C26 1.531(2)
C25 H25A 0.9700
C25 H25B 0.9700
C26 H26A 0.9700
C26 H26B 0.9700
C27 N4 1.315(2)
C27 N3 1.353(2)
C27 C28 1.508(2)
C28 H28A 0.9600
C28 H28B 0.9600
C28 H28C 0.9600
C29 N5 1.460(2)
C29 C30 1.520(2)
C29 H29A 0.9700
C29 H29B 0.9700
C30 H30A 0.9600
C30 H30B 0.9600
C30 H30C 0.9600
C31 N5 1.466(2)
C31 C32 1.527(2)
C31 H31A 0.9700
C31 H31B 0.9700
C32 H32A 0.9600
C32 H32B 0.9600
C32 H32C 0.9600
C33 N6 1.463(2)
C33 C34 1.521(2)
C33 H33A 0.9700
C33 H33B 0.9700
C34 H34A 0.9600
C34 H34B 0.9600
C34 H34C 0.9600
C35 N6 1.457(2)
C35 C36 1.515(3)
C35 H35A 0.9700
C35 H35B 0.9700
C36 H36A 0.9600
C36 H36B 0.9600
C36 H36C 0.9600
N1 Zr1 2.3469(14)
N2 Zr1 2.2520(14)
N3 Zr1 2.2269(14)
N4 Zr1 2.3687(14)
N5 Zr1 2.0761(14)
N6 Zr1 2.0587(15)
